data_7110439
loop_
_publ_author_name
'Kennedy, Alan R.'
'Mulvey, Robert E.'
'Roberts, Brett A.'
'Rowlings, Ren\'e B.'
'Raston, Colin L.'

_publ_contact_author
;
Alan Kennedy
Dept of P  & A Chemistry
University of Strathclyde
295 Cathedral St
Glasgow
G1 1XL
;
_publ_section_title
;
 &#x2018;Inverse crown ether&#x2019; complexes: extension to potassium
 through the synthesis of [{[(Me3Si)2N]4K2Mg2(O2)}\\infty ], a
 peroxo-centred macrocycle linked into infinite chains by intermolecular
 K&#x22EF;CH3(SiMe2) interactions
;
_journal_issue 4
_journal_name_full 'Chemical Communications'
_journal_page_first 353
_journal_paper_doi 10.1039/a809681c
_journal_year 1999
_chemical_formula_sum 'C24 H72 K2 Mg2 N4 O2 Si8'
_chemical_formula_weight 800.34
_space_group_IT_number 2
_symmetry_cell_setting triclinic
_symmetry_Int_Tables_number 2
_symmetry_space_group_name_Hall '-P 1'
_symmetry_space_group_name_H-M 'P -1'
_audit_creation_date 'Wed Dec  9 13:13:40 1998'
_audit_creation_method 'from TEXRAY.INF file'
_cell_angle_alpha 107.63(3)
_cell_angle_beta 100.47(3)
_cell_angle_gamma 96.34(4)
_cell_formula_units_Z 1
_cell_length_a 11.102(4)
_cell_length_b 12.907(6)
_cell_length_c 8.906(3)
_cell_measurement_reflns_used 24
_cell_measurement_temperature 123
_cell_measurement_theta_max 22.35
_cell_measurement_theta_min 16.70
_cell_volume 1177.2(9)
_computing_cell_refinement 'MSC/AFC Diffractometer Control'
_computing_data_collection 'MSC/AFC Diffractometer Control'
_computing_data_reduction teXsan
_computing_publication_material teXsan
_computing_structure_refinement teXsan
_computing_structure_solution SIR
_diffrn_ambient_temperature 123
_diffrn_measurement_device 'Rigaku AFC7S'
_diffrn_measurement_method 'omega/2-theta scans'
_diffrn_orient_matrix_UB_11 0.04150
_diffrn_orient_matrix_UB_12 -0.01934
_diffrn_orient_matrix_UB_13 -0.09303
_diffrn_orient_matrix_UB_21 -0.08201
_diffrn_orient_matrix_UB_22 -0.01224
_diffrn_orient_matrix_UB_23 -0.07701
_diffrn_orient_matrix_UB_31 0.01455
_diffrn_orient_matrix_UB_32 0.07936
_diffrn_orient_matrix_UB_33 0.00704
_diffrn_radiation_monochromator graphite
_diffrn_radiation_source 'X-ray tube'
_diffrn_radiation_type MoKalpha
_diffrn_radiation_wavelength 0.71069
_diffrn_reflns_av_R_equivalents 0.0108
_diffrn_reflns_limit_h_max 14
_diffrn_reflns_limit_h_min 0
_diffrn_reflns_limit_k_max 16
_diffrn_reflns_limit_k_min -16
_diffrn_reflns_limit_l_max 11
_diffrn_reflns_limit_l_min -11
_diffrn_reflns_number 5673
_diffrn_reflns_theta_max 27.50
_diffrn_reflns_theta_min 2.50
_diffrn_standards_decay_% -0.25
_diffrn_standards_interval_count 150
_diffrn_standards_number 3
_exptl_absorpt_coefficient_mu 0.457
_exptl_absorpt_correction_T_max 1.000
_exptl_absorpt_correction_T_min 0.925
_exptl_absorpt_correction_type empirical
_exptl_absorpt_process_details psi-scan
_exptl_crystal_colour colorless
_exptl_crystal_density_diffrn 1.129
_exptl_crystal_density_meas 0.000
_exptl_crystal_description rhomb
_exptl_crystal_F_000 434.00
_exptl_crystal_size_max 0.700
_exptl_crystal_size_mid 0.600
_exptl_crystal_size_min 0.400
_refine_diff_density_max 0.32
_refine_diff_density_min -0.17
_refine_ls_extinction_coef 0.00000
_refine_ls_extinction_method none
_refine_ls_goodness_of_fit_obs 1.558
_refine_ls_hydrogen_treatment refall
_refine_ls_matrix_type full
_refine_ls_number_constraints 0
_refine_ls_number_parameters 334
_refine_ls_number_reflns 5156
_refine_ls_number_restraints 0
_refine_ls_R_factor_all 0.0243
_refine_ls_R_factor_obs 0.0229
_refine_ls_shift/esd_max 0.0010
_refine_ls_structure_factor_coef F
_refine_ls_weighting_details 'w = 1/\s^2^(F)'
_refine_ls_weighting_scheme calc
_refine_ls_wR_factor_all 0.0410
_refine_ls_wR_factor_obs 0.0404
_reflns_number_observed 5156
_reflns_number_total 5394
_reflns_observed_criterion 2.00
_cod_data_source_file 809681csup1.cif
_cod_data_source_block 1
_cod_depositor_comments
;
The following automatic conversions were performed:

'_refine_ls_weighting_scheme' value '1/\s^2^(F)' was changed to
'calc'. New tag '_refine_ls_weighting_details' was created. The value
of the new tag was set to 'w = 1/\s^2^(F)'.

Automatic conversion script
Id: cif_fix_values 3143 2015-03-26 13:38:13Z robertas 
;
_cod_original_cell_volume 1177.3(10)
_cod_original_sg_symbol_H-M 'P -1       '
_cod_original_formula_sum 'C24 H72 K2 N4 Mg2 O2 Si8 '
_cod_database_code 7110439

loop_
_symmetry_equiv_pos_as_xyz
'   +x,   +y,   +z'
'   -x,   -y,   -z'

loop_
_atom_site_aniso_label
_atom_site_aniso_U_11
_atom_site_aniso_U_22
_atom_site_aniso_U_33
_atom_site_aniso_U_12
_atom_site_aniso_U_13
_atom_site_aniso_U_23
K(1) 0.0147(1) 0.0190(1) 0.0317(1) 0.00340(9) 0.0039(1) 0.0002(1)
Si(1) 0.0148(1) 0.0183(2) 0.0181(2) 0.0052(1) 0.0050(1) 0.0049(1)
Si(2) 0.0163(2) 0.0209(2) 0.0214(2) 0.0055(1) 0.0033(1) 0.0096(1)
Si(3) 0.0175(2) 0.0163(2) 0.0198(2) 0.0004(1) 0.0012(1) 0.0066(1)
Si(4) 0.0189(2) 0.0166(2) 0.0149(1) 0.0029(1) 0.0015(1) 0.0038(1)
Mg(1) 0.0123(2) 0.0133(2) 0.0159(2) 0.0026(1) 0.0026(1) 0.0029(1)
O(1) 0.0197(4) 0.0167(4) 0.0140(3) 0.0045(3) 0.0050(3) 0.0063(3)
N(1) 0.0141(4) 0.0181(4) 0.0185(4) 0.0052(3) 0.0037(3) 0.0063(3)
N(2) 0.0162(4) 0.0154(4) 0.0155(4) 0.0015(3) 0.0024(3) 0.0039(3)
C(1) 0.0264(6) 0.0271(6) 0.0288(6) 0.0049(5) 0.0087(5) 0.0130(5)
C(2) 0.0182(5) 0.0364(7) 0.0311(6) 0.0097(5) 0.0093(5) 0.0111(6)
C(3) 0.0356(7) 0.0258(7) 0.0230(6) 0.0074(5) 0.0060(5) 0.0027(5)
C(4) 0.0386(8) 0.0312(7) 0.0464(8) 0.0188(6) 0.0172(7) 0.0216(6)
C(5) 0.0264(6) 0.0355(7) 0.0254(6) 0.0071(5) 0.0089(5) 0.0154(5)
C(6) 0.0289(7) 0.0447(9) 0.0290(7) -0.0026(6) -0.0055(5) 0.0168(6)
C(7) 0.0288(7) 0.0346(7) 0.0261(6) 0.0064(6) 0.0095(5) 0.0144(5)
C(8) 0.0307(7) 0.0227(6) 0.0353(7) 0.0068(5) 0.0020(6) 0.0113(5)
C(9) 0.0251(6) 0.0285(7) 0.0361(7) -0.0074(5) -0.0026(5) 0.0119(6)
C(10) 0.0260(6) 0.0374(8) 0.0275(6) 0.0089(6) -0.0013(5) 0.0127(6)
C(11) 0.0418(8) 0.0221(6) 0.0216(6) 0.0064(6) 0.0063(5) 0.0009(5)
C(12) 0.0329(7) 0.0256(6) 0.0211(6) 0.0015(5) 0.0066(5) 0.0095(5)

loop_
_atom_site_label
_atom_site_fract_x
_atom_site_fract_y
_atom_site_fract_z
_atom_site_U_iso_or_equiv
_atom_site_thermal_displace_type
K(1) 0.75156(2) 0.06981(2) 0.09777(3) 0.0238 Uij
Si(1) 0.78031(3) -0.16728(3) -0.22311(4) 0.0170 Uij
Si(2) 0.74718(3) -0.21270(3) 0.08091(4) 0.0189 Uij
Si(3) 0.30013(3) -0.34999(3) -0.19270(4) 0.0184 Uij
Si(4) 0.32571(3) -0.25161(2) -0.45162(4) 0.0175 Uij
Mg(1) 0.52054(3) -0.14054(3) -0.11291(4) 0.0143 Uij
O(1) 0.50542(7) 0.01897(6) -0.07545(9) 0.0163 Uij
N(1) 0.70186(8) -0.16204(8) -0.0736(1) 0.0166 Uij
N(2) 0.36004(8) -0.24426(7) -0.2525(1) 0.0163 Uij
C(1) 0.7700(1) -0.0420(1) -0.2887(2) 0.0262 Uij
C(2) 0.9535(1) -0.1626(1) -0.1601(2) 0.0277 Uij
C(3) 0.7230(1) -0.2947(1) -0.4033(2) 0.0293 Uij
C(4) 0.7967(2) -0.3511(1) 0.0163(2) 0.0347 Uij
C(5) 0.6174(1) -0.2248(1) 0.1864(2) 0.0274 Uij
C(6) 0.8804(1) -0.1167(1) 0.2446(2) 0.0355 Uij
C(7) 0.2674(1) -0.2914(1) 0.0143(2) 0.0283 Uij
C(8) 0.4088(1) -0.4511(1) -0.1877(2) 0.0297 Uij
C(9) 0.1457(1) -0.4334(1) -0.3223(2) 0.0318 Uij
C(10) 0.1623(1) -0.2304(1) -0.5230(2) 0.0306 Uij
C(11) 0.3451(2) -0.3856(1) -0.5956(2) 0.0300 Uij
C(12) 0.4294(1) -0.1374(1) -0.4808(2) 0.0263 Uij
H(1) 0.689(2) -0.020(2) -0.295(2) 0.047(5) Uij
H(2) 0.788(2) -0.052(2) -0.390(2) 0.050(5) Uij
H(3) 0.823(2) 0.019(1) -0.212(2) 0.034(4) Uij
H(4) 0.987(2) -0.160(2) -0.252(2) 0.042(5) Uij
H(5) 0.992(2) -0.097(2) -0.059(3) 0.061(6) Uij
H(6) 0.977(2) -0.228(2) -0.136(2) 0.053(5) Uij
H(7) 0.730(2) -0.352(2) -0.373(2) 0.048(5) Uij
H(8) 0.638(2) -0.297(2) -0.449(2) 0.048(5) Uij
H(9) 0.770(2) -0.295(2) -0.484(2) 0.047(5) Uij
H(10) 0.869(2) -0.347(2) -0.020(3) 0.054(5) Uij
H(11) 0.818(2) -0.373(2) 0.115(2) 0.053(5) Uij
H(12) 0.730(2) -0.407(2) -0.081(3) 0.068(6) Uij
H(13) 0.646(2) -0.240(2) 0.277(2) 0.044(5) Uij
H(14) 0.548(2) -0.277(2) 0.118(3) 0.056(6) Uij
H(15) 0.586(2) -0.156(1) 0.230(2) 0.037(4) Uij
H(16) 0.908(2) -0.150(2) 0.319(2) 0.044(5) Uij
H(17) 0.947(2) -0.101(2) 0.202(3) 0.061(6) Uij
H(18) 0.854(2) -0.052(2) 0.303(2) 0.050(5) Uij
H(19) 0.333(2) -0.236(2) 0.089(2) 0.042(5) Uij
H(20) 0.260(2) -0.347(2) 0.062(3) 0.057(6) Uij
H(21) 0.194(2) -0.260(1) 0.005(2) 0.037(4) Uij
H(22) 0.402(2) -0.498(2) -0.301(3) 0.080(7) Uij
H(23) 0.386(2) -0.497(2) -0.124(3) 0.074(7) Uij
H(24) 0.482(2) -0.419(2) -0.151(3) 0.057(6) Uij
H(25) 0.115(2) -0.487(2) -0.279(2) 0.045(5) Uij
H(26) 0.080(2) -0.388(2) -0.326(2) 0.051(5) Uij
H(27) 0.151(2) -0.468(2) -0.436(3) 0.053(5) Uij
H(28) 0.101(2) -0.283(2) -0.514(3) 0.069(7) Uij
H(29) 0.150(2) -0.240(2) -0.639(2) 0.051(5) Uij
H(30) 0.151(2) -0.163(2) -0.466(3) 0.053(5) Uij
H(31) 0.283(2) -0.435(2) -0.606(3) 0.076(7) Uij
H(32) 0.414(2) -0.416(2) -0.548(3) 0.059(6) Uij
H(33) 0.360(2) -0.373(2) -0.686(3) 0.087(8) Uij
H(34) 0.399(2) -0.139(2) -0.580(3) 0.057(6) Uij
H(35) 0.430(2) -0.070(2) -0.411(2) 0.041(5) Uij
H(36) 0.514(2) -0.151(1) -0.467(2) 0.045(5) Uij

loop_
_atom_type_symbol
_atom_type_oxidation_number
_atom_type_number_in_cell
_atom_type_scat_dispersion_real
_atom_type_scat_dispersion_imag
_atom_type_scat_source
C 0 24 0.003 0.002 'International Tables'
H 0 72 0.000 0.000 'International Tables'
N 0 4 0.006 0.003 'International Tables'
O 0 2 0.011 0.006 'International Tables'
Si 0 8 0.082 0.070 'International Tables'
Mg 0 2 0.049 0.036 'International Tables'
K 0 2 0.200 0.250 'International Tables'

loop_
_geom_angle_atom_site_label_1
_geom_angle_atom_site_label_2
_geom_angle_atom_site_label_3
_geom_angle
_geom_angle_publ_flag
O(1) K(1) O(1) 32.24(4) yes
O(1) K(1) N(1) 73.39(2) yes
O(1) K(1) N(2) 74.88(3) yes
O(1) K(1) N(1) 70.45(2) yes
O(1) K(1) N(2) 71.99(3) yes
N(1) K(1) N(2) 142.44(3) yes
N(1) Si(1) C(1) 110.29(6) yes
N(1) Si(1) C(2) 114.59(6) yes
N(1) Si(1) C(3) 113.13(6) yes
C(1) Si(1) C(2) 103.63(7) yes
C(1) Si(1) C(3) 109.27(6) yes
C(2) Si(1) C(3) 105.37(6) yes
N(1) Si(2) C(4) 114.51(7) yes
N(1) Si(2) C(5) 110.04(6) yes
N(1) Si(2) C(6) 112.65(7) yes
C(4) Si(2) C(5) 108.04(8) yes
C(4) Si(2) C(6) 106.51(7) yes
C(5) Si(2) C(6) 104.50(7) yes
N(2) Si(3) C(7) 109.61(6) yes
N(2) Si(3) C(8) 111.91(7) yes
N(2) Si(3) C(9) 115.22(6) yes
C(7) Si(3) C(8) 109.47(7) yes
C(7) Si(3) C(9) 103.91(7) yes
C(8) Si(3) C(9) 106.33(6) yes
N(2) Si(4) C(10) 113.37(6) yes
N(2) Si(4) C(11) 113.83(6) yes
N(2) Si(4) C(12) 109.82(5) yes
C(10) Si(4) C(11) 106.84(6) yes
C(10) Si(4) C(12) 104.80(7) yes
C(11) Si(4) C(12) 107.65(7) yes
O(1) Mg(1) O(1) 46.31(5) yes
O(1) Mg(1) N(1) 112.20(4) yes
O(1) Mg(1) N(2) 111.54(4) yes
O(1) Mg(1) N(1) 110.02(3) yes
O(1) Mg(1) N(2) 113.81(4) yes
N(1) Mg(1) N(2) 132.16(4) yes
K(1) O(1) K(1) 147.76(4) yes
K(1) O(1) Mg(1) 86.43(3) yes
K(1) O(1) Mg(1) 84.26(3) yes
K(1) O(1) O(1) 78.11(5) yes
K(1) O(1) Mg(1) 81.02(3) yes
K(1) O(1) Mg(1) 83.26(3) yes
K(1) O(1) O(1) 69.65(5) yes
Mg(1) O(1) Mg(1) 133.69(5) yes
Mg(1) O(1) O(1) 66.69(6) yes
Mg(1) O(1) O(1) 67.00(5) yes
K(1) N(1) Si(1) 100.74(4) yes
K(1) N(1) Si(2) 100.91(4) yes
K(1) N(1) Mg(1) 83.95(3) yes
Si(1) N(1) Si(2) 123.46(6) yes
Si(1) N(1) Mg(1) 118.68(6) yes
Si(2) N(1) Mg(1) 115.08(6) yes
K(1) N(2) Si(3) 102.50(5) yes
K(1) N(2) Si(4) 103.94(5) yes
K(1) N(2) Mg(1) 83.11(3) yes
Si(3) N(2) Si(4) 121.03(5) yes
Si(3) N(2) Mg(1) 119.09(5) yes
Si(4) N(2) Mg(1) 115.72(6) yes

loop_
_geom_bond_atom_site_label_1
_geom_bond_atom_site_label_2
_geom_bond_distance
_geom_bond_publ_flag
K(1) O(1) 2.782(1) yes
K(1) O(1) 2.903(1) yes
K(1) N(1) 2.8551(9) yes
K(1) N(2) 2.804(1) yes
Si(1) N(1) 1.707(1) yes
Si(1) C(1) 1.887(2) yes
Si(1) C(2) 1.892(2) yes
Si(1) C(3) 1.866(1) yes
Si(2) N(1) 1.715(1) yes
Si(2) C(4) 1.879(2) yes
Si(2) C(5) 1.875(2) yes
Si(2) C(6) 1.888(1) yes
Si(3) N(2) 1.720(1) yes
Si(3) C(7) 1.888(2) yes
Si(3) C(8) 1.877(2) yes
Si(3) C(9) 1.885(1) yes
Si(4) N(2) 1.716(1) yes
Si(4) C(10) 1.889(2) yes
Si(4) C(11) 1.876(1) yes
Si(4) C(12) 1.880(2) yes
Mg(1) O(1) 2.0146(9) yes
Mg(1) O(1) 2.0101(8) yes
Mg(1) N(1) 2.044(1) yes
Mg(1) N(2) 2.0428(9) yes
O(1) O(1) 1.583(2) yes
